data_4342178
loop_
_publ_author_name
'Castro, Goretti'
'Bastida, Rufina'
'Mac\'ias, Alejandro'
'P\'erez-Lourido, Paulo'
'Platas-Iglesias, Carlos'
'Valencia, Laura'

_publ_section_title
;
 Lanthanide(III) Complexation with an Amide Derived Pyridinophane.
;
_journal_issue 4
_journal_name_full 'Inorganic chemistry'
_journal_page_first 1671
_journal_page_last 1683
_journal_paper_doi 10.1021/ic502653r
_journal_volume 54
_journal_year 2015
_chemical_formula_sum 'C27 H39 N12 O15 Yb'
_chemical_formula_weight 944.74
_chemical_name_systematic
;
 ?
;
_space_group_IT_number 7
_symmetry_cell_setting monoclinic
_symmetry_space_group_name_Hall 'P -2yac'
_symmetry_space_group_name_H-M 'P 1 n 1'
_atom_sites_solution_hydrogens geom
_atom_sites_solution_primary direct
_atom_sites_solution_secondary difmap
_audit_creation_method SHELXL-97
_cell_angle_alpha 90.00
_cell_angle_beta 105.733(2)
_cell_angle_gamma 90.00
_cell_formula_units_Z 2
_cell_length_a 10.6586(11)
_cell_length_b 11.1919(12)
_cell_length_c 15.6731(17)
_cell_measurement_temperature 293(2)
_cell_volume 1799.6(3)
_computing_cell_refinement 'Bruker SAINT'
_computing_data_reduction 'Bruker SAINT'
_computing_molecular_graphics 'Bruker SHELXTL'
_computing_publication_material 'Bruker SHELXTL'
_computing_structure_refinement 'SHELXL-97 (Sheldrick, 2008)'
_computing_structure_solution 'SHELXS-97 (Sheldrick, 2008)'
_diffrn_ambient_temperature 293(2)
_diffrn_measured_fraction_theta_full 0.998
_diffrn_measured_fraction_theta_max 0.998
_diffrn_measurement_device_type 'Bruker SMART 1000 CCD'
_diffrn_measurement_method '\f and \w scans'
_diffrn_radiation_monochromator graphite
_diffrn_radiation_source 'fine-focus sealed tube'
_diffrn_radiation_type MoK\a
_diffrn_radiation_wavelength 0.71073
_diffrn_reflns_av_R_equivalents 0.0182
_diffrn_reflns_av_sigmaI/netI 0.0247
_diffrn_reflns_limit_h_max 12
_diffrn_reflns_limit_h_min -12
_diffrn_reflns_limit_k_max 13
_diffrn_reflns_limit_k_min -13
_diffrn_reflns_limit_l_max 18
_diffrn_reflns_limit_l_min -18
_diffrn_reflns_number 13396
_diffrn_reflns_theta_full 25.04
_diffrn_reflns_theta_max 25.04
_diffrn_reflns_theta_min 1.82
_exptl_absorpt_coefficient_mu 2.685
_exptl_absorpt_correction_T_max 0.4804
_exptl_absorpt_correction_T_min 0.3846
_exptl_absorpt_correction_type empirical
_exptl_absorpt_process_details sadabs
_exptl_crystal_colour green
_exptl_crystal_density_diffrn 1.743
_exptl_crystal_density_method 'not measured'
_exptl_crystal_description prism
_exptl_crystal_F_000 950
_exptl_crystal_size_max 0.44
_exptl_crystal_size_mid 0.41
_exptl_crystal_size_min 0.32
_refine_diff_density_max 0.635
_refine_diff_density_min -0.366
_refine_diff_density_rms 0.072
_refine_ls_abs_structure_details 'Flack H D (1983), Acta Cryst. A39, 876-881'
_refine_ls_abs_structure_Flack -0.016(8)
_refine_ls_extinction_method none
_refine_ls_goodness_of_fit_ref 1.059
_refine_ls_hydrogen_treatment constr
_refine_ls_matrix_type full
_refine_ls_number_parameters 496
_refine_ls_number_reflns 6282
_refine_ls_number_restraints 44
_refine_ls_restrained_S_all 1.249
_refine_ls_R_factor_all 0.0248
_refine_ls_R_factor_gt 0.0234
_refine_ls_shift/su_max 0.000
_refine_ls_shift/su_mean 0.000
_refine_ls_structure_factor_coef Fsqd
_refine_ls_weighting_details 'calc w=1/[\s^2^(Fo^2^)+(0.0363P)^2^+1.2742P] where P=(Fo^2^+2Fc^2^)/3'
_refine_ls_weighting_scheme calc
_refine_ls_wR_factor_gt 0.0593
_refine_ls_wR_factor_ref 0.0606
_reflns_number_gt 6070
_reflns_number_total 6282
_reflns_threshold_expression >2sigma(I)
_cod_data_source_file ic502653r_si_002.cif
_cod_data_source_block Yb-TPPTAM
_cod_depositor_comments
;
The following automatic conversions were performed:

'_symmetry_cell_setting' value 'Monoclinic' changed to 'monoclinic'
according to
/usr/data/users/saulius/crontab/automatic-downloads/rss-feeds/ACS/lib/dictionaries/cif_core.dic
dictionary named 'cif_core.dic' version 2.4.2 from 2011-04-26.

Automatic conversion script
Id: cif_fix_values 3008 2015-01-20 13:52:24Z robertas 

 Adding full bibliography for 4342165--4342179.cif.
;
_cod_original_sg_symbol_H-M Pn
_cod_database_code 4342178
_data_collection 'Bruker SMART'

loop_
_symmetry_equiv_pos_as_xyz
'x, y, z'
'x+1/2, -y, z+1/2'

loop_
_atom_site_label
_atom_site_type_symbol
_atom_site_fract_x
_atom_site_fract_y
_atom_site_fract_z
_atom_site_U_iso_or_equiv
_atom_site_adp_type
_atom_site_occupancy
_atom_site_symmetry_multiplicity
_atom_site_calc_flag
_atom_site_refinement_flags
Yb Yb 0.377546(19) 0.783024(14) 0.326925(18) 0.02761(7) Uani 1 1 d .
C1 C 0.1334(8) 0.5717(7) 0.3442(5) 0.0388(17) Uani 1 1 d .
C2 C 0.0582(6) 0.4687(6) 0.3261(5) 0.0511(16) Uani 1 1 d .
H2 H -0.0220 0.4652 0.3389 0.061 Uiso 1 1 calc R
C3 C 0.1035(7) 0.3718(6) 0.2891(5) 0.0586(18) Uani 1 1 d .
H3 H 0.0524 0.3036 0.2742 0.070 Uiso 1 1 calc R
C4 C 0.2240(7) 0.3765(5) 0.2744(5) 0.0522(16) Uani 1 1 d .
H4 H 0.2579 0.3108 0.2519 0.063 Uiso 1 1 calc R
C5 C 0.2946(6) 0.4819(5) 0.2940(4) 0.0391(13) Uani 1 1 d .
C6 C 0.4332(6) 0.4896(5) 0.2868(4) 0.0415(13) Uani 1 1 d .
H6A H 0.4740 0.4116 0.2979 0.050 Uiso 1 1 calc R
H6B H 0.4326 0.5139 0.2273 0.050 Uiso 1 1 calc R
C7 C 0.6399(8) 0.5838(7) 0.3378(6) 0.0440(19) Uani 1 1 d .
H7A H 0.6720 0.5036 0.3331 0.053 Uiso 1 1 calc R
H7B H 0.6990 0.6222 0.3885 0.053 Uiso 1 1 calc R
C8 C 0.6384(8) 0.6526(6) 0.2553(6) 0.0379(19) Uani 1 1 d .
C9 C 0.7184(6) 0.6275(7) 0.2017(5) 0.0520(16) Uani 1 1 d .
H9 H 0.7687 0.5584 0.2105 0.062 Uiso 1 1 calc R
C10 C 0.7227(8) 0.7053(7) 0.1359(5) 0.060(2) Uani 1 1 d .
H10 H 0.7744 0.6885 0.0982 0.072 Uiso 1 1 calc R
C11 C 0.6509(7) 0.8084(7) 0.1252(5) 0.0497(16) Uani 1 1 d .
H11 H 0.6571 0.8646 0.0829 0.060 Uiso 1 1 calc R
C12 C 0.5685(6) 0.8268(6) 0.1792(4) 0.0408(13) Uani 1 1 d .
C13 C 0.4840(6) 0.9348(5) 0.1703(4) 0.0442(14) Uani 1 1 d .
H13A H 0.3998 0.9181 0.1293 0.053 Uiso 1 1 calc R
H13B H 0.5235 1.0002 0.1463 0.053 Uiso 1 1 calc R
C14 C 0.3757(6) 1.0737(5) 0.2411(4) 0.0383(13) Uani 1 1 d .
H14A H 0.4013 1.1287 0.2010 0.046 Uiso 1 1 calc R
H14B H 0.3825 1.1154 0.2964 0.046 Uiso 1 1 calc R
C15 C 0.2374(6) 1.0365(5) 0.2018(3) 0.0352(12) Uani 1 1 d .
C16 C 0.1500(7) 1.1066(6) 0.1409(4) 0.0439(15) Uani 1 1 d .
H16 H 0.1789 1.1717 0.1145 0.053 Uiso 1 1 calc R
C17 C 0.0182(7) 1.0783(6) 0.1197(4) 0.0510(16) Uani 1 1 d .
H17 H -0.0422 1.1232 0.0781 0.061 Uiso 1 1 calc R
C18 C -0.0219(6) 0.9815(6) 0.1616(5) 0.0490(15) Uani 1 1 d .
H18 H -0.1100 0.9635 0.1512 0.059 Uiso 1 1 calc R
C19 C 0.0725(7) 0.9124(5) 0.2195(4) 0.0366(14) Uani 1 1 d .
C20 C 0.0387(6) 0.8076(5) 0.2672(4) 0.0396(13) Uani 1 1 d .
H20A H -0.0469 0.8195 0.2762 0.048 Uiso 1 1 calc R
H20B H 0.0352 0.7366 0.2312 0.048 Uiso 1 1 calc R
C21 C 0.1006(8) 0.6779(8) 0.3907(6) 0.0390(18) Uani 1 1 d .
H21A H 0.0079 0.6775 0.3861 0.047 Uiso 1 1 calc R
H21B H 0.1472 0.6736 0.4531 0.047 Uiso 1 1 calc R
C22 C 0.5232(6) 0.5348(6) 0.4441(4) 0.0460(14) Uani 1 1 d .
H22A H 0.6145 0.5377 0.4768 0.055 Uiso 1 1 calc R
H22B H 0.4953 0.4521 0.4421 0.055 Uiso 1 1 calc R
C23 C 0.4460(6) 0.6067(5) 0.4928(4) 0.0376(12) Uani 1 1 d .
C24 C 0.5922(6) 1.0086(6) 0.3194(4) 0.0444(14) Uani 1 1 d .
H24A H 0.5794 1.0829 0.3478 0.053 Uiso 1 1 calc R
H24B H 0.6539 1.0239 0.2852 0.053 Uiso 1 1 calc R
C25 C 0.6496(6) 0.9174(5) 0.3899(5) 0.0394(15) Uani 1 1 d .
C26 C 0.1305(6) 0.8897(5) 0.4125(4) 0.0420(14) Uani 1 1 d .
H26A H 0.1392 0.8597 0.4719 0.050 Uiso 1 1 calc R
H26B H 0.0469 0.9296 0.3925 0.050 Uiso 1 1 calc R
C27 C 0.2382(6) 0.9789(5) 0.4150(4) 0.0323(13) Uani 1 1 d .
N1 N 0.2504(6) 0.5782(5) 0.3242(4) 0.0354(14) Uani 1 1 d .
N2 N 0.5094(6) 0.5769(5) 0.3518(4) 0.0358(14) Uani 1 1 d .
N3 N 0.5599(5) 0.7496(5) 0.2423(3) 0.0372(11) Uani 1 1 d .
N4 N 0.4653(6) 0.9709(5) 0.2579(4) 0.0344(12) Uani 1 1 d .
N5 N 0.2007(4) 0.9370(4) 0.2368(3) 0.0321(10) Uani 1 1 d .
N6 N 0.1344(5) 0.7895(4) 0.3535(3) 0.0341(10) Uani 1 1 d .
N7 N 0.4301(7) 0.5565(6) 0.5656(4) 0.0586(15) Uani 1 1 d .
N8 N 0.7757(6) 0.9268(5) 0.4311(5) 0.0596(16) Uani 1 1 d .
N9 N 0.2105(5) 1.0935(4) 0.4269(3) 0.0466(12) Uani 1 1 d .
O1 O 0.4029(5) 0.7068(3) 0.4678(3) 0.0370(11) Uani 1 1 d .
O2 O 0.5810(4) 0.8371(4) 0.4095(2) 0.0367(8) Uani 1 1 d .
O1W O 0.2898(6) 0.7220(4) 0.1814(4) 0.0421(13) Uani 1 1 d .
O3 O 0.3473(4) 0.9461(4) 0.4114(3) 0.0361(10) Uani 1 1 d .
N1N N 0.8919(4) 0.1928(4) 0.3791(3) 0.0152(8) Uani 1 1 d DU
O1N O 0.8223(12) 0.2918(8) 0.3654(9) 0.149(4) Uani 1 1 d D
O2N O 0.9358(9) 0.1724(11) 0.4371(9) 0.159(5) Uani 1 1 d D
O3N O 0.8745(13) 0.1479(9) 0.3095(9) 0.147(5) Uani 1 1 d D
N2N N 1.0215(7) 0.7624(6) 0.0100(4) 0.0644(19) Uani 1 1 d D
O4N O 1.0306(6) 0.7009(5) 0.0782(4) 0.0669(15) Uani 1 1 d D
O5N O 0.9292(9) 0.7493(7) -0.0547(6) 0.134(4) Uani 1 1 d D
O6N O 1.1104(10) 0.8307(8) 0.0103(6) 0.106(3) Uani 1 1 d D
N3N N 0.4395(5) 0.3079(4) 0.0705(3) 0.0323(10) Uani 1 1 d D
O7N O 0.3372(11) 0.3206(10) 0.0559(9) 0.158(4) Uani 1 1 d D
O8N O 0.5140(7) 0.3959(7) 0.0878(6) 0.115(3) Uani 1 1 d D
O9N O 0.4895(11) 0.2121(6) 0.0699(6) 0.115(3) Uani 1 1 d D
O2W O 0.3666(7) 0.6123(6) 0.0552(4) 0.0870(19) Uani 1 1 d .
O3W O 0.7786(8) 0.3108(9) 0.1590(6) 0.116(3) Uani 1 1 d .

loop_
_atom_site_aniso_label
_atom_site_aniso_U_11
_atom_site_aniso_U_22
_atom_site_aniso_U_33
_atom_site_aniso_U_23
_atom_site_aniso_U_13
_atom_site_aniso_U_12
Yb 0.03010(10) 0.02443(10) 0.02881(10) 0.00029(14) 0.00888(7) -0.00067(14)
C1 0.040(4) 0.032(3) 0.044(4) 0.006(3) 0.011(3) -0.006(3)
C2 0.043(3) 0.042(3) 0.066(4) 0.006(3) 0.010(3) -0.009(3)
C3 0.053(4) 0.036(3) 0.080(5) 0.000(3) 0.006(4) -0.014(3)
C4 0.062(4) 0.026(3) 0.064(4) -0.008(3) 0.009(3) -0.008(3)
C5 0.046(3) 0.030(3) 0.037(3) 0.000(2) 0.004(3) -0.006(2)
C6 0.046(3) 0.028(3) 0.054(4) -0.007(3) 0.019(3) 0.004(2)
C7 0.042(4) 0.038(4) 0.055(5) 0.003(3) 0.019(4) 0.011(3)
C8 0.031(4) 0.030(4) 0.053(4) -0.008(3) 0.013(3) 0.001(3)
C9 0.039(3) 0.059(4) 0.062(4) -0.009(3) 0.022(3) 0.007(3)
C10 0.052(4) 0.076(5) 0.063(5) -0.012(4) 0.034(4) 0.002(4)
C11 0.046(4) 0.063(4) 0.047(4) -0.003(3) 0.024(3) -0.008(3)
C12 0.039(3) 0.045(3) 0.040(3) -0.002(3) 0.014(3) -0.005(3)
C13 0.055(4) 0.042(3) 0.040(3) 0.009(3) 0.021(3) -0.001(3)
C14 0.049(3) 0.028(3) 0.042(3) 0.007(2) 0.017(3) 0.002(2)
C15 0.050(3) 0.026(3) 0.030(3) 0.001(2) 0.011(2) 0.000(2)
C16 0.056(4) 0.038(3) 0.035(3) 0.001(3) 0.007(3) 0.000(3)
C17 0.061(4) 0.037(3) 0.042(3) 0.004(3) -0.009(3) 0.008(3)
C18 0.040(3) 0.043(3) 0.057(4) 0.000(3) 0.001(3) 0.004(3)
C19 0.045(4) 0.031(3) 0.033(3) -0.004(3) 0.009(3) -0.002(3)
C20 0.032(3) 0.042(3) 0.044(3) 0.000(3) 0.009(3) -0.004(2)
C21 0.041(4) 0.039(4) 0.041(4) 0.005(3) 0.018(3) -0.003(3)
C22 0.049(4) 0.042(3) 0.045(3) 0.006(3) 0.011(3) 0.007(3)
C23 0.041(3) 0.036(3) 0.032(3) 0.004(2) 0.004(2) -0.006(2)
C24 0.042(3) 0.039(3) 0.051(3) 0.000(3) 0.012(3) -0.008(3)
C25 0.032(3) 0.033(3) 0.051(4) 0.000(3) 0.008(3) -0.002(3)
C26 0.047(3) 0.041(3) 0.046(3) -0.006(3) 0.025(3) 0.001(3)
C27 0.041(3) 0.030(3) 0.024(3) -0.003(2) 0.007(2) 0.000(3)
N1 0.039(3) 0.030(3) 0.039(3) -0.002(2) 0.015(2) -0.005(2)
N2 0.035(3) 0.030(3) 0.042(3) -0.001(2) 0.009(2) 0.001(2)
N3 0.038(3) 0.036(2) 0.041(3) -0.002(2) 0.016(2) -0.001(2)
N4 0.035(3) 0.031(3) 0.040(3) 0.004(2) 0.014(3) 0.003(2)
N5 0.035(2) 0.032(2) 0.031(2) 0.0010(18) 0.0102(19) 0.0039(18)
N6 0.033(2) 0.034(3) 0.037(3) 0.001(2) 0.013(2) -0.0014(19)
N7 0.076(4) 0.054(3) 0.051(3) 0.022(3) 0.026(3) 0.010(3)
N8 0.033(3) 0.052(3) 0.089(5) 0.005(3) 0.009(3) -0.005(3)
N9 0.056(3) 0.034(3) 0.052(3) -0.006(2) 0.019(2) 0.007(2)
O1 0.049(3) 0.028(2) 0.033(2) 0.0002(16) 0.009(2) -0.0029(18)
O2 0.032(2) 0.035(2) 0.042(2) 0.0018(17) 0.0066(16) -0.0016(17)
O1W 0.046(3) 0.042(3) 0.037(2) -0.0056(18) 0.010(3) 0.0006(19)
O3 0.039(2) 0.035(2) 0.034(2) -0.0037(17) 0.0096(19) 0.0017(19)
N1N 0.0154(12) 0.0158(12) 0.0148(12) 0.0024(9) 0.0052(9) -0.0089(9)
O1N 0.160(10) 0.112(8) 0.197(12) 0.016(6) 0.088(9) 0.012(6)
O2N 0.098(7) 0.127(7) 0.275(16) 0.008(11) 0.093(9) 0.007(6)
O3N 0.112(6) 0.127(7) 0.243(14) -0.075(10) 0.119(9) -0.037(8)
N2N 0.076(5) 0.048(4) 0.052(4) -0.019(3) -0.012(3) 0.021(3)
O4N 0.078(4) 0.068(3) 0.060(3) -0.021(3) 0.028(3) -0.015(3)
O5N 0.139(7) 0.079(4) 0.117(6) -0.047(4) -0.081(6) 0.060(5)
O6N 0.144(8) 0.082(5) 0.089(5) 0.013(5) 0.025(5) -0.010(6)
N3N 0.047(3) 0.024(2) 0.026(2) -0.0043(18) 0.011(2) -0.013(2)
O7N 0.142(9) 0.113(7) 0.184(11) 0.003(7) -0.015(8) -0.024(7)
O8N 0.092(5) 0.090(5) 0.166(7) -0.048(5) 0.040(5) -0.011(4)
O9N 0.174(9) 0.078(5) 0.118(7) 0.010(4) 0.080(7) -0.009(5)
O2W 0.127(6) 0.078(4) 0.068(4) -0.011(3) 0.048(4) 0.022(4)
O3W 0.089(5) 0.154(8) 0.120(6) 0.029(5) 0.052(5) -0.006(5)

loop_
_atom_type_symbol
_atom_type_description
_atom_type_scat_dispersion_real
_atom_type_scat_dispersion_imag
_atom_type_scat_source
C C 0.0033 0.0016 'International Tables Vol C Tables 4.2.6.8 and 6.1.1.4'
H H 0.0000 0.0000 'International Tables Vol C Tables 4.2.6.8 and 6.1.1.4'
N N 0.0061 0.0033 'International Tables Vol C Tables 4.2.6.8 and 6.1.1.4'
O O 0.0106 0.0060 'International Tables Vol C Tables 4.2.6.8 and 6.1.1.4'
Yb Yb -0.3850 5.5486 'International Tables Vol C Tables 4.2.6.8 and 6.1.1.4'

loop_
_geom_angle_atom_site_label_1
_geom_angle_atom_site_label_2
_geom_angle_atom_site_label_3
_geom_angle
O2 Yb O1 73.14(17)
O2 Yb O1W 134.61(17)
O1 Yb O1W 137.82(14)
O2 Yb O3 74.12(15)
O1 Yb O3 75.21(15)
O1W Yb O3 135.11(16)
O2 Yb N4 68.60(16)
O1 Yb N4 136.05(17)
O1W Yb N4 85.69(17)
O3 Yb N4 74.26(14)
O2 Yb N1 129.74(17)
O1 Yb N1 67.93(18)
O1W Yb N1 70.28(18)
O3 Yb N1 122.46(17)
N4 Yb N1 155.95(19)
O2 Yb N5 123.78(14)
O1 Yb N5 128.91(15)
O1W Yb N5 68.29(15)
O3 Yb N5 66.82(14)
N4 Yb N5 63.04(16)
N1 Yb N5 105.39(17)
O2 Yb N3 67.07(15)
O1 Yb N3 120.82(17)
O1W Yb N3 67.83(18)
O3 Yb N3 128.78(16)
N4 Yb N3 61.37(16)
N1 Yb N3 108.02(18)
N5 Yb N3 109.55(15)
O2 Yb N2 76.44(17)
O1 Yb N2 67.77(18)
O1W Yb N2 86.88(19)
O3 Yb N2 137.86(18)
N4 Yb N2 120.97(18)
N1 Yb N2 60.26(13)
N5 Yb N2 154.86(17)
N3 Yb N2 61.68(18)
O2 Yb N6 134.38(14)
O1 Yb N6 74.60(17)
O1W Yb N6 90.66(18)
O3 Yb N6 67.02(14)
N4 Yb N6 119.69(15)
N1 Yb N6 61.64(17)
N5 Yb N6 59.95(14)
N3 Yb N6 158.49(15)
N2 Yb N6 118.87(17)
O2 Yb C27 93.14(15)
O1 Yb C27 77.68(15)
O1W Yb C27 121.35(17)
O3 Yb C27 19.22(15)
N4 Yb C27 83.56(17)
N1 Yb C27 107.86(17)
N5 Yb C27 55.54(14)
N3 Yb C27 143.80(16)
N2 Yb C27 145.44(18)
N6 Yb C27 48.66(14)
O2 Yb C25 18.66(16)
O1 Yb C25 91.01(18)
O1W Yb C25 122.37(19)
O3 Yb C25 72.99(16)
N4 Yb C25 50.01(17)
N1 Yb C25 146.32(19)
N5 Yb C25 108.29(15)
N3 Yb C25 59.53(17)
N2 Yb C25 87.93(18)
N6 Yb C25 139.70(15)
C27 Yb C25 91.89(16)
N1 C1 C2 120.7(7)
N1 C1 C21 114.9(7)
C2 C1 C21 124.3(7)
C3 C2 C1 119.3(7)
C3 C2 H2 120.3
C1 C2 H2 120.3
C4 C3 C2 119.6(6)
C4 C3 H3 120.2
C2 C3 H3 120.2
C3 C4 C5 118.3(6)
C3 C4 H4 120.9
C5 C4 H4 120.9
N1 C5 C4 123.4(6)
N1 C5 C6 115.6(5)
C4 C5 C6 120.8(6)
N2 C6 C5 110.4(5)
N2 C6 H6A 109.6
C5 C6 H6A 109.6
N2 C6 H6B 109.6
C5 C6 H6B 109.6
H6A C6 H6B 108.1
N2 C7 C8 111.5(7)
N2 C7 H7A 109.3
C8 C7 H7A 109.3
N2 C7 H7B 109.3
C8 C7 H7B 109.3
H7A C7 H7B 108.0
N3 C8 C9 122.1(8)
N3 C8 C7 113.9(7)
C9 C8 C7 123.8(7)
C10 C9 C8 119.0(7)
C10 C9 H9 120.5
C8 C9 H9 120.5
C9 C10 C11 120.0(6)
C9 C10 H10 120.0
C11 C10 H10 120.0
C10 C11 C12 118.4(7)
C10 C11 H11 120.8
C12 C11 H11 120.8
N3 C12 C11 122.4(6)
N3 C12 C13 115.6(5)
C11 C12 C13 122.0(6)
C12 C13 N4 111.2(5)
C12 C13 H13A 109.4
N4 C13 H13A 109.4
C12 C13 H13B 109.4
N4 C13 H13B 109.4
H13A C13 H13B 108.0
N4 C14 C15 112.1(5)
N4 C14 H14A 109.2
C15 C14 H14A 109.2
N4 C14 H14B 109.2
C15 C14 H14B 109.2
H14A C14 H14B 107.9
N5 C15 C16 122.3(6)
N5 C15 C14 115.2(5)
C16 C15 C14 122.1(5)
C15 C16 C17 118.9(6)
C15 C16 H16 120.5
C17 C16 H16 120.5
C16 C17 C18 119.0(6)
C16 C17 H17 120.5
C18 C17 H17 120.5
C17 C18 C19 118.6(6)
C17 C18 H18 120.7
C19 C18 H18 120.7
N5 C19 C18 122.1(6)
N5 C19 C20 115.5(5)
C18 C19 C20 122.4(6)
N6 C20 C19 111.7(5)
N6 C20 H20A 109.3
C19 C20 H20A 109.3
N6 C20 H20B 109.3
C19 C20 H20B 109.3
H20A C20 H20B 107.9
N6 C21 C1 111.7(7)
N6 C21 H21A 109.3
C1 C21 H21A 109.3
N6 C21 H21B 109.3
C1 C21 H21B 109.3
H21A C21 H21B 107.9
N2 C22 C23 113.7(5)
N2 C22 H22A 108.8
C23 C22 H22A 108.8
N2 C22 H22B 108.8
C23 C22 H22B 108.8
H22A C22 H22B 107.7
O1 C23 N7 122.4(6)
O1 C23 C22 122.3(5)
N7 C23 C22 115.3(5)
O1 C23 Yb 36.4(3)
N7 C23 Yb 155.8(5)
C22 C23 Yb 87.3(3)
N4 C24 C25 113.5(5)
N4 C24 H24A 108.9
C25 C24 H24A 108.9
N4 C24 H24B 108.9
C25 C24 H24B 108.9
H24A C24 H24B 107.7
O2 C25 N8 121.3(6)
O2 C25 C24 121.3(5)
N8 C25 C24 117.3(6)
O2 C25 Yb 35.9(3)
N8 C25 Yb 155.0(5)
C24 C25 Yb 86.4(3)
N6 C26 C27 111.8(5)
N6 C26 H26A 109.3
C27 C26 H26A 109.3
N6 C26 H26B 109.3
C27 C26 H26B 109.3
H26A C26 H26B 107.9
O3 C27 N9 122.5(6)
O3 C27 C26 121.3(5)
N9 C27 C26 116.1(5)
O3 C27 Yb 38.3(3)
N9 C27 Yb 150.5(4)
C26 C27 Yb 88.5(3)
C5 N1 C1 118.5(6)
C5 N1 Yb 118.8(4)
C1 N1 Yb 122.4(5)
C7 N2 C6 107.2(6)
C7 N2 C22 108.3(6)
C6 N2 C22 110.4(5)
C7 N2 Yb 114.5(4)
C6 N2 Yb 107.5(4)
C22 N2 Yb 108.9(4)
C12 N3 C8 117.9(6)
C12 N3 Yb 119.0(4)
C8 N3 Yb 122.9(5)
C14 N4 C24 108.9(5)
C14 N4 C13 106.8(5)
C24 N4 C13 110.3(5)
C14 N4 Yb 114.1(4)
C24 N4 Yb 108.6(4)
C13 N4 Yb 108.1(4)
C15 N5 C19 118.6(5)
C15 N5 Yb 120.7(4)
C19 N5 Yb 120.6(4)
C26 N6 C21 110.5(6)
C26 N6 C20 110.2(5)
C21 N6 C20 107.5(5)
C26 N6 Yb 107.9(3)
C21 N6 Yb 112.6(4)
C20 N6 Yb 108.2(3)
C23 O1 Yb 125.1(4)
C25 O2 Yb 125.5(4)
C27 O3 Yb 122.4(4)
O2N N1N O3N 135.7(11)
O2N N1N O1N 118.5(11)
O3N N1N O1N 105.6(10)
O5N N2N O6N 122.2(10)
O5N N2N O4N 120.2(9)
O6N N2N O4N 117.5(7)
O7N N3N O9N 123.5(9)
O7N N3N O8N 119.8(8)
O9N N3N O8N 116.7(8)

loop_
_geom_bond_atom_site_label_1
_geom_bond_atom_site_label_2
_geom_bond_distance
Yb O2 2.285(4)
Yb O1 2.314(5)
Yb O1W 2.321(5)
Yb O3 2.327(4)
Yb N4 2.649(6)
Yb N1 2.657(6)
Yb N5 2.660(4)
Yb N3 2.660(5)
Yb N2 2.674(6)
Yb N6 2.736(5)
Yb C27 3.166(6)
Yb C25 3.177(6)
C1 N1 1.367(10)
C1 C2 1.389(10)
C1 C21 1.486(12)
C2 C3 1.379(10)
C2 H2 0.9300
C3 C4 1.365(11)
C3 H3 0.9300
C4 C5 1.389(8)
C4 H4 0.9300
C5 N1 1.314(8)
C5 C6 1.515(8)
C6 N2 1.485(8)
C6 H6A 0.9700
C6 H6B 0.9700
C7 N2 1.469(10)
C7 C8 1.500(12)
C7 H7A 0.9700
C7 H7B 0.9700
C8 N3 1.353(9)
C8 C9 1.378(11)
C9 C10 1.360(11)
C9 H9 0.9300
C10 C11 1.369(10)
C10 H10 0.9300
C11 C12 1.390(9)
C11 H11 0.9300
C12 N3 1.335(8)
C12 C13 1.491(9)
C13 N4 1.494(8)
C13 H13A 0.9700
C13 H13B 0.9700
C14 N4 1.473(8)
C14 C15 1.494(8)
C14 H14A 0.9700
C14 H14B 0.9700
C15 N5 1.346(7)
C15 C16 1.383(8)
C16 C17 1.389(10)
C16 H16 0.9300
C17 C18 1.393(10)
C17 H17 0.9300
C18 C19 1.392(9)
C18 H18 0.9300
C19 N5 1.348(8)
C19 C20 1.487(8)
C20 N6 1.471(8)
C20 H20A 0.9700
C20 H20B 0.9700
C21 N6 1.464(10)
C21 H21A 0.9700
C21 H21B 0.9700
C22 N2 1.489(9)
C22 C23 1.500(9)
C22 H22A 0.9700
C22 H22B 0.9700
C23 O1 1.233(7)
C23 N7 1.322(8)
C24 N4 1.493(8)
C24 C25 1.507(9)
C24 H24A 0.9700
C24 H24B 0.9700
C25 O2 1.248(7)
C25 N8 1.329(8)
C26 N6 1.461(7)
C26 C27 1.514(9)
C26 H26A 0.9700
C26 H26B 0.9700
C27 O3 1.235(7)
C27 N9 1.341(8)
N1N O2N 0.931(12)
N1N O3N 1.169(11)
N1N O1N 1.318(9)
N2N O5N 1.215(8)
N2N O6N 1.216(10)
N2N O4N 1.253(8)
N3N O7N 1.061(10)
N3N O9N 1.199(8)
N3N O8N 1.248(8)

loop_
_geom_torsion_atom_site_label_1
_geom_torsion_atom_site_label_2
_geom_torsion_atom_site_label_3
_geom_torsion_atom_site_label_4
_geom_torsion
N1 C1 C2 C3 1.1(11)
C21 C1 C2 C3 -174.6(7)
C1 C2 C3 C4 2.9(11)
C2 C3 C4 C5 -2.8(11)
C3 C4 C5 N1 -1.5(10)
C3 C4 C5 C6 174.7(6)
N1 C5 C6 N2 26.7(8)
C4 C5 C6 N2 -149.8(6)
N2 C7 C8 N3 39.6(9)
N2 C7 C8 C9 -146.5(7)
N3 C8 C9 C10 2.8(11)
C7 C8 C9 C10 -170.6(7)
C8 C9 C10 C11 1.8(11)
C9 C10 C11 C12 -4.0(11)
C10 C11 C12 N3 1.9(10)
C10 C11 C12 C13 -178.2(7)
N3 C12 C13 N4 31.9(7)
C11 C12 C13 N4 -148.0(6)
N4 C14 C15 N5 41.0(7)
N4 C14 C15 C16 -145.9(6)
N5 C15 C16 C17 4.6(9)
C14 C15 C16 C17 -168.0(6)
C15 C16 C17 C18 1.2(10)
C16 C17 C18 C19 -3.7(10)
C17 C18 C19 N5 0.8(10)
C17 C18 C19 C20 180.0(6)
N5 C19 C20 N6 29.7(7)
C18 C19 C20 N6 -149.5(6)
N1 C1 C21 N6 41.5(9)
C2 C1 C21 N6 -142.5(7)
N2 C22 C23 O1 -17.0(9)
N2 C22 C23 N7 164.4(6)
N2 C22 C23 Yb -6.4(5)
O2 Yb C23 O1 83.7(5)
O1W Yb C23 O1 -142.6(4)
O3 Yb C23 O1 11.2(5)
N4 Yb C23 O1 79.3(6)
N1 Yb C23 O1 -115.2(6)
N5 Yb C23 O1 -42.8(6)
N3 Yb C23 O1 143.3(5)
N2 Yb C23 O1 169.0(6)
N6 Yb C23 O1 -55.4(5)
C27 Yb C23 O1 -7.9(5)
C25 Yb C23 O1 84.3(5)
O2 Yb C23 N7 119.5(11)
O1 Yb C23 N7 35.8(11)
O1W Yb C23 N7 -106.8(11)
O3 Yb C23 N7 47.0(11)
N4 Yb C23 N7 115.1(11)
N1 Yb C23 N7 -79.4(11)
N5 Yb C23 N7 -7.0(12)
N3 Yb C23 N7 179.1(11)
N2 Yb C23 N7 -155.2(12)
N6 Yb C23 N7 -19.6(11)
C27 Yb C23 N7 27.9(11)
C25 Yb C23 N7 120.1(11)
O2 Yb C23 C22 -81.1(3)
O1 Yb C23 C22 -164.7(7)
O1W Yb C23 C22 52.6(4)
O3 Yb C23 C22 -153.6(3)
N4 Yb C23 C22 -85.5(4)
N1 Yb C23 C22 80.0(4)
N5 Yb C23 C22 152.5(3)
N3 Yb C23 C22 -21.4(4)
N2 Yb C23 C22 4.3(3)
N6 Yb C23 C22 139.9(4)
C27 Yb C23 C22 -172.7(3)
C25 Yb C23 C22 -80.5(4)
N4 C24 C25 O2 -19.2(9)
N4 C24 C25 N8 161.6(6)
N4 C24 C25 Yb -10.4(5)
O1 Yb C25 O2 16.5(5)
O1W Yb C25 O2 -136.2(5)
O3 Yb C25 O2 90.7(5)
N4 Yb C25 O2 174.2(6)
N1 Yb C25 O2 -32.9(6)
N5 Yb C25 O2 148.4(4)
N3 Yb C25 O2 -109.2(5)
N2 Yb C25 O2 -51.2(5)
N6 Yb C25 O2 83.6(5)
C27 Yb C25 O2 94.2(5)
O2 Yb C25 N8 29.9(11)
O1 Yb C25 N8 46.3(13)
O1W Yb C25 N8 -106.4(13)
O3 Yb C25 N8 120.5(13)
N4 Yb C25 N8 -156.0(13)
N1 Yb C25 N8 -3.0(14)
N5 Yb C25 N8 178.2(12)
N3 Yb C25 N8 -79.4(12)
N2 Yb C25 N8 -21.4(13)
N6 Yb C25 N8 113.4(12)
C27 Yb C25 N8 124.1(13)
O2 Yb C25 C24 -167.2(7)
O1 Yb C25 C24 -150.7(4)
O1W Yb C25 C24 56.6(4)
O3 Yb C25 C24 -76.5(4)
N4 Yb C25 C24 7.0(3)
N1 Yb C25 C24 160.0(4)
N5 Yb C25 C24 -18.8(4)
N3 Yb C25 C24 83.6(4)
N2 Yb C25 C24 141.6(4)
N6 Yb C25 C24 -83.6(4)
C27 Yb C25 C24 -72.9(4)
N6 C26 C27 O3 -36.5(8)
N6 C26 C27 N9 147.7(5)
N6 C26 C27 Yb -15.5(5)
O2 Yb C27 O3 8.4(5)
O1 Yb C27 O3 80.4(5)
O1W Yb C27 O3 -140.6(4)
N4 Yb C27 O3 -59.6(5)
N1 Yb C27 O3 142.0(5)
N5 Yb C27 O3 -121.2(5)
N3 Yb C27 O3 -45.8(6)
N2 Yb C27 O3 78.8(6)
N6 Yb C27 O3 160.6(5)
C25 Yb C27 O3 -10.3(5)
O2 Yb C27 N9 69.9(9)
O1 Yb C27 N9 141.9(9)
O1W Yb C27 N9 -79.1(9)
O3 Yb C27 N9 61.5(9)
N4 Yb C27 N9 1.8(9)
N1 Yb C27 N9 -156.5(8)
N5 Yb C27 N9 -59.8(8)
N3 Yb C27 N9 15.7(10)
N2 Yb C27 N9 140.3(8)
N6 Yb C27 N9 -137.9(9)
C25 Yb C27 N9 51.2(9)
O2 Yb C27 C26 -142.1(3)
O1 Yb C27 C26 -70.1(4)
O1W Yb C27 C26 69.0(4)
O3 Yb C27 C26 -150.4(6)
N4 Yb C27 C26 149.9(3)
N1 Yb C27 C26 -8.4(4)
N5 Yb C27 C26 88.3(4)
N3 Yb C27 C26 163.8(3)
N2 Yb C27 C26 -71.6(5)
N6 Yb C27 C26 10.2(3)
C25 Yb C27 C26 -160.7(4)
C4 C5 N1 C1 5.5(10)
C6 C5 N1 C1 -170.8(6)
C4 C5 N1 Yb -167.8(5)
C6 C5 N1 Yb 15.9(7)
C2 C1 N1 C5 -5.3(10)
C21 C1 N1 C5 170.9(6)
C2 C1 N1 Yb 167.8(5)
C21 C1 N1 Yb -16.1(8)
O2 Yb N1 C5 -66.8(6)
O1 Yb N1 C5 -108.8(5)
O1W Yb N1 C5 65.4(5)
O3 Yb N1 C5 -163.0(5)
N4 Yb N1 C5 67.5(7)
N5 Yb N1 C5 125.0(5)
N3 Yb N1 C5 7.9(5)
N2 Yb N1 C5 -32.6(5)
N6 Yb N1 C5 167.4(6)
C27 Yb N1 C5 -176.9(5)
C25 Yb N1 C5 -53.8(7)
O2 Yb N1 C1 120.1(5)
O1 Yb N1 C1 78.2(5)
O1W Yb N1 C1 -107.6(6)
O3 Yb N1 C1 24.0(6)
N4 Yb N1 C1 -105.5(6)
N5 Yb N1 C1 -48.0(6)
N3 Yb N1 C1 -165.1(5)
N2 Yb N1 C1 154.4(6)
N6 Yb N1 C1 -5.6(5)
C27 Yb N1 C1 10.1(6)
C25 Yb N1 C1 133.2(5)
C8 C7 N2 C6 74.5(7)
C8 C7 N2 C22 -166.4(6)
C8 C7 N2 Yb -44.6(7)
C5 C6 N2 C7 -177.2(6)
C5 C6 N2 C22 65.0(7)
C5 C6 N2 Yb -53.7(6)
C23 C22 N2 C7 133.2(6)
C23 C22 N2 C6 -109.7(6)
C23 C22 N2 Yb 8.1(6)
O2 Yb N2 C7 -45.2(5)
O1 Yb N2 C7 -122.2(5)
O1W Yb N2 C7 92.3(5)
O3 Yb N2 C7 -91.9(5)
N4 Yb N2 C7 9.2(6)
N1 Yb N2 C7 161.3(5)
N5 Yb N2 C7 101.2(6)
N3 Yb N2 C7 25.9(5)
N6 Yb N2 C7 -178.7(5)
C27 Yb N2 C7 -120.6(5)
C25 Yb N2 C7 -30.3(5)
O2 Yb N2 C6 -164.1(4)
O1 Yb N2 C6 118.8(4)
O1W Yb N2 C6 -26.6(4)
O3 Yb N2 C6 149.2(4)
N4 Yb N2 C6 -109.7(4)
N1 Yb N2 C6 42.4(4)
N5 Yb N2 C6 -17.7(7)
N3 Yb N2 C6 -93.1(4)
N6 Yb N2 C6 62.4(5)
C27 Yb N2 C6 120.5(4)
C25 Yb N2 C6 -149.2(4)
O2 Yb N2 C22 76.3(4)
O1 Yb N2 C22 -0.8(4)
O1W Yb N2 C22 -146.3(4)
O3 Yb N2 C22 29.6(5)
N4 Yb N2 C22 130.6(4)
N1 Yb N2 C22 -77.3(4)
N5 Yb N2 C22 -137.4(4)
N3 Yb N2 C22 147.3(5)
N6 Yb N2 C22 -57.3(5)
C27 Yb N2 C22 0.8(6)
C25 Yb N2 C22 91.1(4)
C11 C12 N3 C8 2.4(9)
C13 C12 N3 C8 -177.4(6)
C11 C12 N3 Yb -172.6(5)
C13 C12 N3 Yb 7.6(7)
C9 C8 N3 C12 -4.8(10)
C7 C8 N3 C12 169.2(6)
C9 C8 N3 Yb 170.0(5)
C7 C8 N3 Yb -16.0(9)
O2 Yb N3 C12 -103.8(5)
O1 Yb N3 C12 -155.5(4)
O1W Yb N3 C12 70.9(5)
O3 Yb N3 C12 -59.9(5)
N4 Yb N3 C12 -26.5(4)
N1 Yb N3 C12 129.9(4)
N5 Yb N3 C12 15.6(5)
N2 Yb N3 C12 169.7(5)
N6 Yb N3 C12 72.4(6)
C27 Yb N3 C12 -42.3(6)
C25 Yb N3 C12 -84.6(5)
O2 Yb N3 C8 81.5(6)
O1 Yb N3 C8 29.8(6)
O1W Yb N3 C8 -103.8(6)
O3 Yb N3 C8 125.4(5)
N4 Yb N3 C8 158.8(6)
N1 Yb N3 C8 -44.8(6)
N5 Yb N3 C8 -159.1(5)
N2 Yb N3 C8 -5.0(5)
N6 Yb N3 C8 -102.4(6)
C27 Yb N3 C8 143.0(5)
C25 Yb N3 C8 100.7(6)
C15 C14 N4 C24 -163.9(5)
C15 C14 N4 C13 76.9(6)
C15 C14 N4 Yb -42.4(6)
C25 C24 N4 C14 138.1(5)
C25 C24 N4 C13 -105.0(6)
C25 C24 N4 Yb 13.2(6)
C12 C13 N4 C14 -177.2(5)
C12 C13 N4 C24 64.6(6)
C12 C13 N4 Yb -53.9(6)
O2 Yb N4 C14 -127.2(4)
O1 Yb N4 C14 -96.0(4)
O1W Yb N4 C14 91.0(4)
O3 Yb N4 C14 -48.4(4)
N1 Yb N4 C14 89.0(6)
N5 Yb N4 C14 23.2(4)
N3 Yb N4 C14 158.0(5)
N2 Yb N4 C14 174.7(4)
N6 Yb N4 C14 2.7(5)
C27 Yb N4 C14 -31.3(4)
C25 Yb N4 C14 -129.2(5)
O2 Yb N4 C24 -5.5(4)
O1 Yb N4 C24 25.7(5)
O1W Yb N4 C24 -147.3(4)
O3 Yb N4 C24 73.3(4)
N1 Yb N4 C24 -149.2(5)
N5 Yb N4 C24 144.9(4)
N3 Yb N4 C24 -80.2(4)
N2 Yb N4 C24 -63.5(4)
N6 Yb N4 C24 124.4(4)
C27 Yb N4 C24 90.5(4)
C25 Yb N4 C24 -7.5(4)
O2 Yb N4 C13 114.2(4)
O1 Yb N4 C13 145.4(4)
O1W Yb N4 C13 -27.6(4)
O3 Yb N4 C13 -167.0(4)
N1 Yb N4 C13 -29.6(7)
N5 Yb N4 C13 -95.4(4)
N3 Yb N4 C13 39.4(4)
N2 Yb N4 C13 56.1(4)
N6 Yb N4 C13 -115.9(4)
C27 Yb N4 C13 -149.9(4)
C25 Yb N4 C13 112.2(4)
C16 C15 N5 C19 -7.5(8)
C14 C15 N5 C19 165.5(5)
C16 C15 N5 Yb 167.4(4)
C14 C15 N5 Yb -19.6(6)
C18 C19 N5 C15 4.8(9)
C20 C19 N5 C15 -174.4(5)
C18 C19 N5 Yb -170.1(5)
C20 C19 N5 Yb 10.7(7)
O2 Yb N5 C15 31.7(4)
O1 Yb N5 C15 127.0(4)
O1W Yb N5 C15 -98.3(4)
O3 Yb N5 C15 81.6(4)
N4 Yb N5 C15 -1.9(4)
N1 Yb N5 C15 -159.2(4)
N3 Yb N5 C15 -43.2(4)
N2 Yb N5 C15 -107.8(5)
N6 Yb N5 C15 157.6(4)
C27 Yb N5 C15 99.5(4)
C25 Yb N5 C15 20.1(4)
O2 Yb N5 C19 -153.5(4)
O1 Yb N5 C19 -58.2(5)
O1W Yb N5 C19 76.5(4)
O3 Yb N5 C19 -103.6(4)
N4 Yb N5 C19 172.9(5)
N1 Yb N5 C19 15.6(4)
N3 Yb N5 C19 131.6(4)
N2 Yb N5 C19 67.0(6)
N6 Yb N5 C19 -27.6(4)
C27 Yb N5 C19 -85.7(4)
C25 Yb N5 C19 -165.1(4)
C27 C26 N6 C21 142.4(6)
C27 C26 N6 C20 -99.0(6)
C27 C26 N6 Yb 18.9(6)
C1 C21 N6 C26 -166.5(6)
C1 C21 N6 C20 73.2(7)
C1 C21 N6 Yb -45.8(7)
C19 C20 N6 C26 65.4(6)
C19 C20 N6 C21 -174.1(5)
C19 C20 N6 Yb -52.3(5)
O2 Yb N6 C26 29.6(4)
O1 Yb N6 C26 75.9(4)
O1W Yb N6 C26 -144.1(4)
O3 Yb N6 C26 -4.2(4)
N4 Yb N6 C26 -58.7(4)
N1 Yb N6 C26 148.8(4)
N5 Yb N6 C26 -79.8(4)
N3 Yb N6 C26 -145.4(4)
N2 Yb N6 C26 129.1(4)
C27 Yb N6 C26 -11.1(3)
C25 Yb N6 C26 3.2(5)
O2 Yb N6 C21 -92.6(5)
O1 Yb N6 C21 -46.3(5)
O1W Yb N6 C21 93.7(5)
O3 Yb N6 C21 -126.4(5)
N4 Yb N6 C21 179.1(5)
N1 Yb N6 C21 26.6(5)
N5 Yb N6 C21 157.9(5)
N3 Yb N6 C21 92.4(6)
N2 Yb N6 C21 6.9(5)
C27 Yb N6 C21 -133.3(5)
C25 Yb N6 C21 -119.0(5)
O2 Yb N6 C20 148.8(3)
O1 Yb N6 C20 -164.9(4)
O1W Yb N6 C20 -24.9(3)
O3 Yb N6 C20 115.0(4)
N4 Yb N6 C20 60.5(4)
N1 Yb N6 C20 -92.0(4)
N5 Yb N6 C20 39.3(3)
N3 Yb N6 C20 -26.2(6)
N2 Yb N6 C20 -111.7(4)
C27 Yb N6 C20 108.1(4)
C25 Yb N6 C20 122.4(4)
N7 C23 O1 Yb -163.5(5)
C22 C23 O1 Yb 18.1(8)
O2 Yb O1 C23 -90.9(5)
O1W Yb O1 C23 48.4(6)
O3 Yb O1 C23 -168.5(6)
N4 Yb O1 C23 -121.2(5)
N1 Yb O1 C23 56.6(5)
N5 Yb O1 C23 148.9(5)
N3 Yb O1 C23 -41.8(6)
N2 Yb O1 C23 -9.0(5)
N6 Yb O1 C23 121.8(5)
C27 Yb O1 C23 171.9(6)
C25 Yb O1 C23 -96.4(5)
N8 C25 O2 Yb -165.8(5)
C24 C25 O2 Yb 15.1(8)
O1 Yb O2 C25 -162.7(5)
O1W Yb O2 C25 55.2(5)
O3 Yb O2 C25 -83.8(5)
N4 Yb O2 C25 -4.8(5)
N1 Yb O2 C25 156.9(5)
N5 Yb O2 C25 -36.8(5)
N3 Yb O2 C25 62.1(5)
N2 Yb O2 C25 126.7(5)
N6 Yb O2 C25 -116.0(5)
C27 Yb O2 C25 -86.6(5)
N9 C27 O3 Yb -149.2(5)
C26 C27 O3 Yb 35.2(7)
O2 Yb O3 C27 -171.3(5)
O1 Yb O3 C27 -95.0(5)
O1W Yb O3 C27 50.2(5)
N4 Yb O3 C27 117.0(5)
N1 Yb O3 C27 -43.9(5)
N5 Yb O3 C27 50.1(4)
N3 Yb O3 C27 147.1(4)
N2 Yb O3 C27 -124.0(5)
N6 Yb O3 C27 -15.7(4)
C25 Yb O3 C27 169.3(5)
